data_4001603
loop_
_publ_author_name
'Andreev, Yuri G.'
'Seneviratne, Varuni'
'Khan, Masood'
'Henderson, Wesley A.'
'Frech, Roger E.'
'Bruce, Peter G.'

_publ_section_title
;
 Crystal Structures of Poly(Ethylene Oxide)3:LiBF4and (Diglyme)n:LiBF4(n=
 1,2)
;
_journal_issue 4
_journal_name_full 'Chemistry of Materials'
_journal_page_first 767
_journal_paper_doi 10.1021/cm048310u
_journal_volume 17
_journal_year 2005
_chemical_formula_sum 'C12 H28 B F4 Li O6'
_chemical_formula_weight 362.09
_chemical_name_systematic
; 
 ? 
;
_space_group_IT_number 56
_symmetry_cell_setting orthorhombic
_symmetry_space_group_name_Hall '-P 2ab 2ac'
_symmetry_space_group_name_H-M 'P c c n'
_atom_sites_solution_hydrogens geom
_atom_sites_solution_primary direct
_atom_sites_solution_secondary difmap
_audit_creation_method SHELXL-97
_cell_angle_alpha 90.00
_cell_angle_beta 90.00
_cell_angle_gamma 90.00
_cell_formula_units_Z 4
_cell_length_a 10.3704(12)
_cell_length_b 11.6816(13)
_cell_length_c 15.3131(19)
_cell_measurement_reflns_used 64
_cell_measurement_temperature 173(2)
_cell_measurement_theta_max 12.47
_cell_measurement_theta_min 6.16
_cell_volume 1855.1(4)
_computing_cell_refinement 'Bruker XSCANS'
_computing_data_collection 'Bruker XSCANS'
_computing_data_reduction 'Bruker SHELXTL'
_computing_molecular_graphics 'Bruker SHELXTL'
_computing_publication_material 'Bruker SHELXTL'
_computing_structure_refinement 'SHELXL-97 (Sheldrick, 1997)'
_computing_structure_solution 'SHELXS-97 (Sheldrick, 1990)'
_diffrn_ambient_temperature 173(2)
_diffrn_measured_fraction_theta_full 0.994
_diffrn_measured_fraction_theta_max 0.994
_diffrn_measurement_device_type 'Bruker P4'
_diffrn_measurement_method '2\q/\w scans'
_diffrn_radiation_monochromator graphite
_diffrn_radiation_source 'fine-focus sealed tube'
_diffrn_radiation_type MoK\a
_diffrn_radiation_wavelength 0.71073
_diffrn_reflns_av_R_equivalents 0.0398
_diffrn_reflns_av_sigmaI/netI 0.0582
_diffrn_reflns_limit_h_max 13
_diffrn_reflns_limit_h_min -1
_diffrn_reflns_limit_k_max 14
_diffrn_reflns_limit_k_min -1
_diffrn_reflns_limit_l_max 19
_diffrn_reflns_limit_l_min -1
_diffrn_reflns_number 2267
_diffrn_reflns_theta_full 26.48
_diffrn_reflns_theta_max 26.48
_diffrn_reflns_theta_min 2.63
_diffrn_standards_decay_% 1.2
_diffrn_standards_interval_count 97
_diffrn_standards_number 3
_exptl_absorpt_coefficient_mu 0.122
_exptl_absorpt_correction_type none
_exptl_crystal_colour colourless
_exptl_crystal_density_diffrn 1.296
_exptl_crystal_density_method 'not measured'
_exptl_crystal_description plate
_exptl_crystal_F_000 768
_exptl_crystal_size_max 0.48
_exptl_crystal_size_mid 0.42
_exptl_crystal_size_min 0.28
_refine_diff_density_max 0.336
_refine_diff_density_min -0.232
_refine_diff_density_rms 0.054
_refine_ls_extinction_method none
_refine_ls_goodness_of_fit_ref 1.027
_refine_ls_hydrogen_treatment mixed
_refine_ls_matrix_type full
_refine_ls_number_parameters 112
_refine_ls_number_reflns 1906
_refine_ls_number_restraints 0
_refine_ls_restrained_S_all 1.027
_refine_ls_R_factor_all 0.1005
_refine_ls_R_factor_gt 0.0579
_refine_ls_shift/su_max 0.000
_refine_ls_shift/su_mean 0.000
_refine_ls_structure_factor_coef Fsqd
_refine_ls_weighting_details 'calc w=1/[\s^2^(Fo^2^)+(0.0778P)^2^+0.6549P] where P=(Fo^2^+2Fc^2^)/3'
_refine_ls_weighting_scheme calc
_refine_ls_wR_factor_gt 0.1407
_refine_ls_wR_factor_ref 0.1686
_reflns_number_gt 1199
_reflns_number_total 1906
_reflns_threshold_expression >2sigma(I)
_cod_data_source_file cm048310usi20040927_011848.cif
_cod_data_source_block rf165a
_cod_depositor_comments
;
The following automatic conversions were performed:

'_symmetry_cell_setting' value 'Orthorhombic' changed to
'orthorhombic' according to
/home/saulius/struct/CIF-dictionaries/cif_core.dic dictionary named
'cif_core.dic' version 2.4.1 from 2010-06-29.

Automatic conversion script
Id: cif_fix_values 1715 2011-07-08 13:25:40Z adriana 
;
_cod_original_sg_symbol_H-M Pccn
_cod_database_code 4001603

loop_
_symmetry_equiv_pos_as_xyz
'x, y, z'
'-x+1/2, -y+1/2, z'
'-x, y+1/2, -z+1/2'
'x+1/2, -y, -z+1/2'
'-x, -y, -z'
'x-1/2, y-1/2, -z'
'x, -y-1/2, z-1/2'
'-x-1/2, y, z-1/2'

loop_
_atom_site_label
_atom_site_type_symbol
_atom_site_fract_x
_atom_site_fract_y
_atom_site_fract_z
_atom_site_U_iso_or_equiv
_atom_site_adp_type
_atom_site_occupancy
_atom_site_symmetry_multiplicity
_atom_site_calc_flag
_atom_site_refinement_flags
O1 O 0.26004(18) 0.62569(15) -0.17107(12) 0.0372(5) Uani 1 1 d .
O2 O 0.08197(16) 0.64974(16) -0.04935(12) 0.0360(5) Uani 1 1 d .
O3 O 0.13288(18) 0.84974(18) 0.01946(13) 0.0422(5) Uani 1 1 d .
C1 C 0.3824(3) 0.5929(3) -0.2041(2) 0.0538(9) Uani 1 1 d .
H1A H 0.3707 0.5421 -0.2544 0.081 Uiso 1 1 calc R
H1B H 0.4308 0.5526 -0.1585 0.081 Uiso 1 1 calc R
H1C H 0.4303 0.6612 -0.2222 0.081 Uiso 1 1 calc R
C2 C 0.1814(3) 0.5304(2) -0.1512(2) 0.0455(7) Uani 1 1 d .
H2A H 0.2216 0.4834 -0.1048 0.055 Uiso 1 1 calc R
H2B H 0.1694 0.4820 -0.2037 0.055 Uiso 1 1 calc R
C3 C 0.0552(3) 0.5766(3) -0.1210(2) 0.0435(7) Uani 1 1 d .
H3A H 0.0126 0.6199 -0.1685 0.052 Uiso 1 1 calc R
H3B H -0.0025 0.5134 -0.1027 0.052 Uiso 1 1 calc R
C4 C -0.0247(2) 0.7173(3) -0.0220(2) 0.0408(7) Uani 1 1 d .
H4A H -0.0958 0.6677 -0.0013 0.049 Uiso 1 1 calc R
H4B H -0.0569 0.7646 -0.0710 0.049 Uiso 1 1 calc R
C5 C 0.0222(3) 0.7915(3) 0.0501(2) 0.0461(8) Uani 1 1 d .
H5A H -0.0453 0.8472 0.0670 0.055 Uiso 1 1 calc R
H5B H 0.0441 0.7445 0.1018 0.055 Uiso 1 1 calc R
C6 C 0.1821(4) 0.9266(4) 0.0833(3) 0.0799(14) Uani 1 1 d .
H6A H 0.1207 0.9893 0.0921 0.120 Uiso 1 1 calc R
H6B H 0.2647 0.9577 0.0632 0.120 Uiso 1 1 calc R
H6C H 0.1948 0.8857 0.1385 0.120 Uiso 1 1 calc R
Li1 Li 0.2500 0.7500 -0.0672(4) 0.0314(12) Uani 1 2 d S
B1 B 0.2500 0.2500 0.2288(3) 0.0305(8) Uani 1 2 d S
F1 F 0.1427(2) 0.2619(2) 0.27890(14) 0.0755(7) Uani 1 1 d .
F2 F 0.23645(19) 0.15492(14) 0.17678(11) 0.0534(5) Uani 1 1 d .

loop_
_atom_site_aniso_label
_atom_site_aniso_U_11
_atom_site_aniso_U_22
_atom_site_aniso_U_33
_atom_site_aniso_U_23
_atom_site_aniso_U_13
_atom_site_aniso_U_12
O1 0.0370(10) 0.0339(9) 0.0407(10) -0.0087(8) 0.0015(8) 0.0038(8)
O2 0.0263(8) 0.0407(11) 0.0410(10) -0.0067(9) -0.0038(8) -0.0022(8)
O3 0.0347(10) 0.0515(12) 0.0404(11) -0.0191(10) 0.0095(8) -0.0089(9)
C1 0.0409(16) 0.067(2) 0.0533(19) -0.0163(17) 0.0050(14) 0.0110(15)
C2 0.0523(17) 0.0282(14) 0.0561(18) -0.0092(13) -0.0051(15) -0.0033(12)
C3 0.0356(14) 0.0363(15) 0.0587(19) -0.0107(14) -0.0073(13) -0.0097(12)
C4 0.0233(12) 0.0491(17) 0.0498(17) 0.0001(14) 0.0030(11) -0.0040(11)
C5 0.0315(14) 0.064(2) 0.0427(16) -0.0087(15) 0.0137(12) -0.0036(13)
C6 0.056(2) 0.103(3) 0.081(3) -0.065(3) 0.0208(19) -0.021(2)
Li1 0.030(3) 0.037(3) 0.027(3) 0.000 0.000 -0.002(3)
B1 0.0250(17) 0.033(2) 0.034(2) 0.000 0.000 -0.0007(17)
F1 0.0593(11) 0.0904(16) 0.0770(15) -0.0040(13) 0.0379(11) 0.0021(11)
F2 0.0756(12) 0.0320(9) 0.0526(10) -0.0069(8) -0.0034(9) -0.0066(9)

loop_
_atom_type_symbol
_atom_type_description
_atom_type_scat_dispersion_real
_atom_type_scat_dispersion_imag
_atom_type_scat_source
C C 0.0033 0.0016 'International Tables Vol C Tables 4.2.6.8 and 6.1.1.4'
H H 0.0000 0.0000 'International Tables Vol C Tables 4.2.6.8 and 6.1.1.4'
Li Li -0.0003 0.0001 'International Tables Vol C Tables 4.2.6.8 and 6.1.1.4'
B B 0.0013 0.0007 'International Tables Vol C Tables 4.2.6.8 and 6.1.1.4'
O O 0.0106 0.0060 'International Tables Vol C Tables 4.2.6.8 and 6.1.1.4'
F F 0.0171 0.0103 'International Tables Vol C Tables 4.2.6.8 and 6.1.1.4'

loop_
_geom_angle_atom_site_label_1
_geom_angle_atom_site_label_2
_geom_angle_atom_site_label_3
_geom_angle
_geom_angle_site_symmetry_1
_geom_angle_site_symmetry_3
C2 O1 C1 112.3(2) . .
C2 O1 Li1 110.13(18) . .
C1 O1 Li1 119.22(17) . .
C3 O2 C4 114.2(2) . .
C3 O2 Li1 113.2(2) . .
C4 O2 Li1 111.80(16) . .
C5 O3 C6 111.5(2) . .
C5 O3 Li1 113.82(17) . .
C6 O3 Li1 124.43(19) . .
O1 C2 C3 106.8(2) . .
O2 C3 C2 106.6(2) . .
O2 C4 C5 106.7(2) . .
O3 C5 C4 107.5(2) . .
O2 Li1 O2 165.2(3) 2_565 .
O2 Li1 O3 94.92(14) 2_565 .
O2 Li1 O3 75.78(12) . .
O2 Li1 O3 75.78(12) 2_565 2_565
O2 Li1 O3 94.92(14) . 2_565
O3 Li1 O3 103.5(3) . 2_565
O2 Li1 O1 115.34(17) 2_565 .
O2 Li1 O1 76.26(10) . .
O3 Li1 O1 148.23(9) . .
O3 Li1 O1 93.63(8) 2_565 .
O2 Li1 O1 76.26(10) 2_565 2_565
O2 Li1 O1 115.34(17) . 2_565
O3 Li1 O1 93.63(8) . 2_565
O3 Li1 O1 148.23(9) 2_565 2_565
O1 Li1 O1 84.9(2) . 2_565
F1 B1 F1 111.2(3) 2 .
F1 B1 F2 109.19(13) 2 .
F1 B1 F2 109.02(13) . .
F1 B1 F2 109.02(13) 2 2
F1 B1 F2 109.19(13) . 2
F2 B1 F2 109.2(3) . 2

loop_
_geom_bond_atom_site_label_1
_geom_bond_atom_site_label_2
_geom_bond_distance
_geom_bond_site_symmetry_2
O1 C2 1.413(3) .
O1 C1 1.419(3) .
O1 Li1 2.156(5) .
O2 C3 1.418(3) .
O2 C4 1.422(3) .
O2 Li1 2.1172(19) .
O3 C5 1.414(3) .
O3 C6 1.422(4) .
O3 Li1 2.143(4) .
C2 C3 1.490(4) .
C4 C5 1.485(4) .
Li1 O2 2.1172(19) 2_565
Li1 O3 2.143(4) 2_565
Li1 O1 2.156(5) 2_565
B1 F1 1.359(3) 2
B1 F1 1.359(3) .
B1 F2 1.374(3) .
B1 F2 1.374(3) 2

loop_
_geom_torsion_atom_site_label_1
_geom_torsion_atom_site_label_2
_geom_torsion_atom_site_label_3
_geom_torsion_atom_site_label_4
_geom_torsion
_geom_torsion_site_symmetry_4
C1 O1 C2 C3 -177.7(2) .
Li1 O1 C2 C3 46.9(3) .
C4 O2 C3 C2 169.3(2) .
Li1 O2 C3 C2 39.8(3) .
O1 C2 C3 O2 -56.7(3) .
C3 O2 C4 C5 -177.5(2) .
Li1 O2 C4 C5 -47.3(3) .
C6 O3 C5 C4 177.8(3) .
Li1 O3 C5 C4 -35.2(3) .
O2 C4 C5 O3 53.1(3) .
C3 O2 Li1 O2 -154.84(18) 2_565
C4 O2 Li1 O2 74.47(18) 2_565
C3 O2 Li1 O3 152.8(2) .
C4 O2 Li1 O3 22.1(2) .
C3 O2 Li1 O3 -104.5(2) 2_565
C4 O2 Li1 O3 124.82(19) 2_565
C3 O2 Li1 O1 -11.9(2) .
C4 O2 Li1 O1 -142.63(18) .
C3 O2 Li1 O1 65.6(2) 2_565
C4 O2 Li1 O1 -65.1(3) 2_565
C5 O3 Li1 O2 -160.0(2) 2_565
C6 O3 Li1 O2 -17.9(3) 2_565
C5 O3 Li1 O2 8.2(2) .
C6 O3 Li1 O2 150.4(3) .
C5 O3 Li1 O3 -83.5(2) 2_565
C6 O3 Li1 O3 58.6(3) 2_565
C5 O3 Li1 O1 37.2(5) .
C6 O3 Li1 O1 179.4(4) .
C5 O3 Li1 O1 123.5(2) 2_565
C6 O3 Li1 O1 -94.4(3) 2_565
C2 O1 Li1 O2 150.1(2) 2_565
C1 O1 Li1 O2 18.2(3) 2_565
C2 O1 Li1 O2 -20.06(19) .
C1 O1 Li1 O2 -152.0(2) .
C2 O1 Li1 O3 -49.0(5) .
C1 O1 Li1 O3 179.1(4) .
C2 O1 Li1 O3 74.12(17) 2_565
C1 O1 Li1 O3 -57.8(2) 2_565
C2 O1 Li1 O1 -137.71(19) 2_565
C1 O1 Li1 O1 90.4(2) 2_565
